data_4083788
loop_
_publ_author_name
'Bernhammer, Jan C.'
'Chong, Ning Xi'
'Jothibasu, Ramasamy'
'Zhou, Binbin'
'Huynh, Han Vinh'

_publ_section_title
;
 Palladium(II) Complexes Bearing an Indazole-Derived N-Heterocyclic
 Carbene and Phosphine Coligands as Catalysts for the Sonogashira
 Coupling and the Hydroamination of Alkynes
;
_journal_name_full Organometallics
_journal_page_first 140627160434001
_journal_paper_doi 10.1021/om500566n
_journal_year 2014
_chemical_formula_sum 'C40 H40.5 Br2 N3.5 P2 Pd'
_chemical_formula_weight 898.42
_chemical_name_systematic
; 
 ? 
;
_space_group_crystal_system monoclinic
_space_group_IT_number 14
_space_group_name_Hall '-P 2yn'
_space_group_name_H-M_alt 'P 1 21/n 1'
_symmetry_space_group_name_Hall '-P 2yn'
_symmetry_space_group_name_H-M 'P 1 21/n 1'
_atom_sites_solution_hydrogens geom
_audit_creation_method SHELXL-2013
_cell_angle_alpha 90
_cell_angle_beta 96.906(2)
_cell_angle_gamma 90
_cell_formula_units_Z 8
_cell_length_a 16.9962(10)
_cell_length_b 14.4727(10)
_cell_length_c 30.934(2)
_cell_measurement_reflns_used 9837
_cell_measurement_temperature 100(2)
_cell_measurement_theta_max 28.10
_cell_measurement_theta_min 2.36
_cell_volume 7554.0(8)
_computing_cell_refinement 'Bruker SAINT'
_computing_data_collection 'Bruker APEX2'
_computing_data_reduction 'Bruker SAINT'
_computing_molecular_graphics 'Bruker SHELXTL'
_computing_publication_material 'Bruker SHELXTL'
_computing_structure_refinement 'SHELXL-2013 (Sheldrick, 2013)'
_computing_structure_solution 'SHELXS-97 (Sheldrick 2008)'
_diffrn_ambient_temperature 100(2)
_diffrn_measured_fraction_theta_full 0.999
_diffrn_measured_fraction_theta_max 0.999
_diffrn_measurement_device_type 'Bruker d8 Venture'
_diffrn_measurement_method '\f and \w scans'
_diffrn_radiation_type MoK\a
_diffrn_radiation_wavelength 0.71073
_diffrn_reflns_av_R_equivalents 0.1080
_diffrn_reflns_av_unetI/netI 0.0494
_diffrn_reflns_Laue_measured_fraction_full 0.999
_diffrn_reflns_Laue_measured_fraction_max 0.999
_diffrn_reflns_limit_h_max 22
_diffrn_reflns_limit_h_min -20
_diffrn_reflns_limit_k_max 19
_diffrn_reflns_limit_k_min -19
_diffrn_reflns_limit_l_max 41
_diffrn_reflns_limit_l_min -40
_diffrn_reflns_number 289149
_diffrn_reflns_point_group_measured_fraction_full 0.999
_diffrn_reflns_point_group_measured_fraction_max 0.999
_diffrn_reflns_theta_full 25.242
_diffrn_reflns_theta_max 28.282
_diffrn_reflns_theta_min 2.193
_diffrn_source 'Sealed Microfusing Source'
_exptl_absorpt_coefficient_mu 2.725
_exptl_absorpt_correction_T_max 0.7457
_exptl_absorpt_correction_T_min 0.6580
_exptl_absorpt_correction_type multi-scan
_exptl_absorpt_process_details 'Sadabs, (Sheldrick 2012)'
_exptl_crystal_colour Yellow
_exptl_crystal_density_diffrn 1.580
_exptl_crystal_density_meas ?
_exptl_crystal_density_method 'Not Measured'
_exptl_crystal_description Block
_exptl_crystal_F_000 3608
_exptl_crystal_size_max 0.450
_exptl_crystal_size_mid 0.240
_exptl_crystal_size_min 0.120
_refine_diff_density_max 2.944
_refine_diff_density_min -2.419
_refine_diff_density_rms 0.152
_refine_ls_extinction_method none
_refine_ls_goodness_of_fit_ref 1.048
_refine_ls_hydrogen_treatment constr
_refine_ls_matrix_type full
_refine_ls_number_parameters 887
_refine_ls_number_reflns 18743
_refine_ls_number_restraints 12
_refine_ls_restrained_S_all 1.049
_refine_ls_R_factor_all 0.0889
_refine_ls_R_factor_gt 0.0558
_refine_ls_shift/su_max 0.002
_refine_ls_shift/su_mean 0.000
_refine_ls_structure_factor_coef Fsqd
_refine_ls_weighting_details 'w=1/[\s^2^(Fo^2^)+(0.0470P)^2^+53.5752P] where P=(Fo^2^+2Fc^2^)/3'
_refine_ls_weighting_scheme calc
_refine_ls_wR_factor_gt 0.1238
_refine_ls_wR_factor_ref 0.1369
_reflns_Friedel_coverage 0.000
_reflns_number_gt 13773
_reflns_number_total 18743
_reflns_threshold_expression 'I > 2\s(I)'
_cod_data_source_file om500566n_si_002.cif
_cod_data_source_block e151
_cod_depositor_comments
;
The following automatic conversions were performed:

'_exptl_absorpt_correction_type' value 'Multi-scan' changed to
'multi-scan' according to
/usr/data/users/saulius/crontab/automatic-downloads/rss-feeds/ACS/lib/dictionaries/cif_core.dic
dictionary named 'cif_core.dic' version 2.4.2 from 2011-04-26.

Automatic conversion script
Id: cif_fix_values 2281 2013-09-26 08:29:07Z andrius 

The following automatic conversions were performed:

'_exptl_crystal_density_meas' value 'Not Measured' was changed to '?'
- the value is perceived as not measured.

Automatic conversion script
Id: cif_fix_values 3008 2015-01-20 13:52:24Z robertas 
;
_cod_original_cell_volume 7553.9(9)
_cod_original_formula_sum 'C40 H40.50 Br2 N3.50 P2 Pd'
_cod_database_code 4083788
_shelx_space_group_comment
; 
The symmetry employed for this shelxl refinement is uniquely defined 
by the following loop, which should always be used as a source of 
symmetry information in preference to the above space-group names. 
They are only intended as comments. 
;
_shelx_estimated_absorpt_t_min 0.373
_shelx_estimated_absorpt_t_max 0.736
_shelxl_version_number 2013-4

loop_
_space_group_symop_operation_xyz
'x, y, z'
'-x+1/2, y+1/2, -z+1/2'
'-x, -y, -z'
'x-1/2, -y-1/2, z-1/2'

loop_
_atom_site_label
_atom_site_type_symbol
_atom_site_fract_x
_atom_site_fract_y
_atom_site_fract_z
_atom_site_U_iso_or_equiv
_atom_site_adp_type
_atom_site_occupancy
_atom_site_site_symmetry_order
_atom_site_calc_flag
_atom_site_refinement_flags_posn
_atom_site_refinement_flags_adp
_atom_site_refinement_flags_occupancy
_atom_site_disorder_assembly
_atom_site_disorder_group
C22 C 0.7474(5) 0.2680(5) 0.6792(3) 0.0286(19) Uani 0.688(13) 1 d D U P A 1
H22A H 0.7627 0.2448 0.7091 0.034 Uiso 0.688(13) 1 calc R U P A 1
H22B H 0.7913 0.2561 0.6616 0.034 Uiso 0.688(13) 1 calc R U P A 1
C22A C 0.7116(12) 0.2770(9) 0.6951(5) 0.028(2) Uani 0.312(13) 1 d D U P A 2
H22C H 0.6784 0.2803 0.7192 0.034 Uiso 0.312(13) 1 calc R U P A 2
H22D H 0.7623 0.2467 0.7061 0.034 Uiso 0.312(13) 1 calc R U P A 2
Pd1 Pd 0.18832(2) 0.20079(2) 0.63670(2) 0.01059(8) Uani 1 1 d . . . . .
Pd2 Pd 0.67537(2) 0.58103(3) 0.62953(2) 0.01780(9) Uani 1 1 d . . . . .
Br1 Br 0.29396(3) 0.24833(4) 0.59255(2) 0.01961(11) Uani 1 1 d . . . . .
Br2 Br 0.77924(4) 0.53553(4) 0.58435(2) 0.04178(18) Uani 1 1 d . . . . .
Br3 Br 0.21219(3) 0.74330(3) 0.73191(2) 0.02027(11) Uani 1 1 d . . . . .
Br4 Br 0.72147(3) 0.03928(4) 0.73023(2) 0.03020(14) Uani 1 1 d . . . . .
P1 P 0.08723(7) 0.17072(8) 0.67553(4) 0.0114(2) Uani 1 1 d . . . . .
P2 P 0.24452(7) 0.05552(8) 0.65083(4) 0.0114(2) Uani 1 1 d . . . . .
P3 P 0.57477(7) 0.60983(9) 0.66892(4) 0.0151(2) Uani 1 1 d . . . . .
P4 P 0.73248(7) 0.72580(9) 0.64374(4) 0.0176(3) Uani 1 1 d . . . . .
N1 N 0.1657(2) 0.4014(3) 0.64534(13) 0.0145(8) Uani 1 1 d . . . . .
N2 N 0.1249(2) 0.4804(3) 0.63278(14) 0.0193(9) Uani 1 1 d . . . . .
N3 N 0.6638(2) 0.3820(3) 0.64326(14) 0.0196(9) Uani 1 1 d . . . . .
N4 N 0.6311(3) 0.2969(3) 0.63175(15) 0.0227(9) Uani 1 1 d . . . . .
C1 C 0.1392(3) 0.3261(3) 0.62341(15) 0.0148(9) Uani 1 1 d . . . . .
C2 C 0.0741(3) 0.3611(4) 0.59362(16) 0.0185(10) Uani 1 1 d . . . . .
C3 C 0.0202(3) 0.3189(4) 0.56149(19) 0.0275(12) Uani 1 1 d . . . . .
H3 H 0.0217 0.2541 0.5567 0.033 Uiso 1 1 calc R U . . .
C4 C -0.0346(3) 0.3734(4) 0.5372(2) 0.0315(13) Uani 1 1 d . . . . .
H4 H -0.0693 0.3464 0.5143 0.038 Uiso 1 1 calc R U . . .
C5 C -0.0403(3) 0.4681(4) 0.5456(2) 0.0313(13) Uani 1 1 d . . . . .
H5 H -0.0804 0.5029 0.5288 0.038 Uiso 1 1 calc R U . . .
C6 C 0.0093(3) 0.5128(4) 0.57696(19) 0.0255(12) Uani 1 1 d . . . . .
H6 H 0.0047 0.5771 0.5824 0.031 Uiso 1 1 calc R U . . .
C7 C 0.0678(3) 0.4576(4) 0.60068(17) 0.0199(10) Uani 1 1 d . . . . .
C8 C 0.1595(3) 0.5622(4) 0.65608(18) 0.0229(11) Uani 1 1 d . . . . .
H8A H 0.1294 0.5802 0.6802 0.028 Uiso 1 1 calc R U . . .
H8B H 0.1623 0.6154 0.6362 0.028 Uiso 1 1 calc R U . . .
C9 C 0.2426(3) 0.5259(3) 0.67314(18) 0.0223(11) Uani 1 1 d . . . . .
H9A H 0.2803 0.5368 0.6517 0.027 Uiso 1 1 calc R U . . .
H9B H 0.2629 0.5563 0.7009 0.027 Uiso 1 1 calc R U . . .
C10 C 0.2301(3) 0.4221(3) 0.67980(17) 0.0190(10) Uani 1 1 d . . . . .
H10A H 0.2784 0.3864 0.6760 0.023 Uiso 1 1 calc R U . . .
H10B H 0.2143 0.4092 0.7090 0.023 Uiso 1 1 calc R U . . .
C11 C 0.1094(3) 0.0960(3) 0.72282(15) 0.0143(9) Uani 1 1 d . . . . .
H11A H 0.1478 0.1280 0.7443 0.017 Uiso 1 1 calc R U . . .
H11B H 0.0602 0.0866 0.7364 0.017 Uiso 1 1 calc R U . . .
C12 C 0.1434(3) 0.0011(3) 0.71302(16) 0.0151(10) Uani 1 1 d . . . . .
H12A H 0.1102 -0.0263 0.6878 0.018 Uiso 1 1 calc R U . . .
H12B H 0.1402 -0.0399 0.7384 0.018 Uiso 1 1 calc R U . . .
C13 C 0.2297(3) 0.0042(3) 0.70310(15) 0.0130(9) Uani 1 1 d . . . . .
H13A H 0.2507 -0.0597 0.7040 0.016 Uiso 1 1 calc R U . . .
H13B H 0.2614 0.0396 0.7265 0.016 Uiso 1 1 calc R U . . .
C14 C 0.6315(3) 0.4505(4) 0.61837(17) 0.0194(10) Uani 1 1 d . . . . .
C15 C 0.5732(3) 0.4066(4) 0.58829(17) 0.0199(10) Uani 1 1 d . . . . .
C16 C 0.5190(3) 0.4392(4) 0.55366(19) 0.0281(12) Uani 1 1 d . . . . .
H16 H 0.5162 0.5030 0.5465 0.034 Uiso 1 1 calc R U . . .
C17 C 0.4701(4) 0.3758(5) 0.5303(2) 0.0346(14) Uani 1 1 d . . . . .
H17 H 0.4335 0.3963 0.5067 0.041 Uiso 1 1 calc R U . . .
C18 C 0.4734(3) 0.2813(5) 0.5411(2) 0.0335(14) Uani 1 1 d . . . . .
H18 H 0.4387 0.2401 0.5242 0.040 Uiso 1 1 calc R U . . .
C19 C 0.5241(3) 0.2462(4) 0.57455(19) 0.0287(13) Uani 1 1 d . . . . .
H19 H 0.5252 0.1823 0.5817 0.034 Uiso 1 1 calc R U . . .
C20 C 0.5748(3) 0.3109(4) 0.59793(17) 0.0210(11) Uani 1 1 d . . . . .
C21 C 0.6701(3) 0.2221(4) 0.65842(19) 0.0274(12) Uani 1 1 d D . . . .
H21A H 0.6813 0.1685 0.6402 0.033 Uiso 0.688(13) 1 calc R U P A 1
H21B H 0.6372 0.2015 0.6809 0.033 Uiso 0.688(13) 1 calc R U P A 1
H21C H 0.7079 0.1874 0.6426 0.033 Uiso 0.312(13) 1 calc R U P A 2
H21D H 0.6311 0.1788 0.6685 0.033 Uiso 0.312(13) 1 calc R U P A 2
C23 C 0.7271(3) 0.3714(4) 0.67948(19) 0.0275(12) Uani 1 1 d D . . . .
H23A H 0.7085 0.3894 0.7074 0.033 Uiso 0.688(13) 1 calc R U P A 1
H23B H 0.7737 0.4095 0.6748 0.033 Uiso 0.688(13) 1 calc R U P A 1
H23C H 0.7227 0.4182 0.7024 0.033 Uiso 0.312(13) 1 calc R U P A 2
H23D H 0.7801 0.3759 0.6694 0.033 Uiso 0.312(13) 1 calc R U P A 2
C24 C 0.5962(3) 0.6877(3) 0.71558(17) 0.0195(10) Uani 1 1 d . . . . .
H24A H 0.5468 0.6976 0.7289 0.023 Uiso 1 1 calc R U . . .
H24B H 0.6348 0.6572 0.7376 0.023 Uiso 1 1 calc R U . . .
C25 C 0.6296(3) 0.7821(3) 0.70434(18) 0.0205(11) Uani 1 1 d . . . . .
H25A H 0.5971 0.8072 0.6783 0.025 Uiso 1 1 calc R U . . .
H25B H 0.6254 0.8253 0.7288 0.025 Uiso 1 1 calc R U . . .
C26 C 0.7163(3) 0.7771(4) 0.69550(17) 0.0199(11) Uani 1 1 d . . . . .
H26A H 0.7465 0.7410 0.7191 0.024 Uiso 1 1 calc R U . . .
H26B H 0.7384 0.8405 0.6967 0.024 Uiso 1 1 calc R U . . .
C1A C 0.0433(3) 0.2721(3) 0.69740(16) 0.0141(9) Uani 1 1 d . . . . .
C2A C -0.0209(3) 0.3176(4) 0.67378(17) 0.0178(10) Uani 1 1 d . . . . .
H2A H -0.0440 0.2929 0.6467 0.021 Uiso 1 1 calc R U . . .
C3A C -0.0512(3) 0.3988(4) 0.68954(18) 0.0219(11) Uani 1 1 d . . . . .
H3A H -0.0940 0.4297 0.6729 0.026 Uiso 1 1 calc R U . . .
C4A C -0.0190(3) 0.4346(3) 0.72946(17) 0.0190(10) Uani 1 1 d . . . . .
H4A H -0.0406 0.4890 0.7405 0.023 Uiso 1 1 calc R U . . .
C5A C 0.0451(3) 0.3904(4) 0.75316(17) 0.0195(10) Uani 1 1 d . . . . .
H5A H 0.0670 0.4147 0.7805 0.023 Uiso 1 1 calc R U . . .
C6A C 0.0770(3) 0.3113(3) 0.73701(16) 0.0166(10) Uani 1 1 d . . . . .
H6A H 0.1221 0.2832 0.7528 0.020 Uiso 1 1 calc R U . . .
C1B C 0.0056(3) 0.1137(3) 0.64265(16) 0.0153(9) Uani 1 1 d . . . . .
C2B C -0.0660(3) 0.0968(3) 0.65966(16) 0.0174(10) Uani 1 1 d . . . . .
H2B H -0.0718 0.1150 0.6886 0.021 Uiso 1 1 calc R U . . .
C3B C -0.1285(3) 0.0536(4) 0.63429(18) 0.0221(11) Uani 1 1 d . . . . .
H3B H -0.1770 0.0424 0.6458 0.027 Uiso 1 1 calc R U . . .
C4B C -0.1197(3) 0.0269(4) 0.59204(17) 0.0236(11) Uani 1 1 d . . . . .
H4B H -0.1627 -0.0017 0.5746 0.028 Uiso 1 1 calc R U . . .
C5B C -0.0490(3) 0.0415(4) 0.57512(17) 0.0220(11) Uani 1 1 d . . . . .
H5B H -0.0431 0.0220 0.5464 0.026 Uiso 1 1 calc R U . . .
C6B C 0.0135(3) 0.0851(3) 0.60045(16) 0.0165(10) Uani 1 1 d . . . . .
H6B H 0.0620 0.0954 0.5888 0.020 Uiso 1 1 calc R U . . .
C1C C 0.2059(3) -0.0276(3) 0.60938(16) 0.0139(9) Uani 1 1 d . . . . .
C2C C 0.1813(3) -0.1161(3) 0.61946(17) 0.0159(10) Uani 1 1 d . . . . .
H2C H 0.1846 -0.1358 0.6489 0.019 Uiso 1 1 calc R U . . .
C3C C 0.1517(3) -0.1757(4) 0.58582(18) 0.0219(11) Uani 1 1 d . . . . .
H3C H 0.1351 -0.2362 0.5924 0.026 Uiso 1 1 calc R U . . .
C4C C 0.1465(3) -0.1467(4) 0.54274(19) 0.0255(12) Uani 1 1 d . . . . .
H4C H 0.1252 -0.1869 0.5200 0.031 Uiso 1 1 calc R U . . .
C5C C 0.1724(3) -0.0594(4) 0.53294(18) 0.0250(12) Uani 1 1 d . . . . .
H5C H 0.1705 -0.0407 0.5034 0.030 Uiso 1 1 calc R U . . .
C6C C 0.2011(3) 0.0006(4) 0.56575(16) 0.0184(10) Uani 1 1 d . . . . .
H6C H 0.2175 0.0610 0.5588 0.022 Uiso 1 1 calc R U . . .
C1D C 0.3516(3) 0.0498(3) 0.65233(15) 0.0140(9) Uani 1 1 d . . . . .
C2D C 0.3982(3) 0.1073(3) 0.68095(16) 0.0159(10) Uani 1 1 d . . . . .
H2D H 0.3739 0.1514 0.6978 0.019 Uiso 1 1 calc R U . . .
C3D C 0.4806(3) 0.1003(4) 0.68488(17) 0.0191(10) Uani 1 1 d . . . . .
H3D H 0.5123 0.1392 0.7047 0.023 Uiso 1 1 calc R U . . .
C4D C 0.5164(3) 0.0371(4) 0.66008(17) 0.0195(10) Uani 1 1 d . . . . .
H4D H 0.5725 0.0324 0.6629 0.023 Uiso 1 1 calc R U . . .
C5D C 0.4705(3) -0.0195(4) 0.63103(18) 0.0231(11) Uani 1 1 d . . . . .
H5D H 0.4952 -0.0628 0.6139 0.028 Uiso 1 1 calc R U . . .
C6D C 0.3880(3) -0.0132(4) 0.62690(17) 0.0192(10) Uani 1 1 d . . . . .
H6D H 0.3567 -0.0517 0.6068 0.023 Uiso 1 1 calc R U . . .
C1E C 0.5345(3) 0.5074(3) 0.69249(16) 0.0165(10) Uani 1 1 d . . . . .
C2E C 0.4737(3) 0.4566(3) 0.66924(17) 0.0175(10) Uani 1 1 d . . . . .
H2E H 0.4502 0.4783 0.6417 0.021 Uiso 1 1 calc R U . . .
C3E C 0.4469(3) 0.3743(4) 0.68595(17) 0.0202(11) Uani 1 1 d . . . . .
H3E H 0.4063 0.3394 0.6696 0.024 Uiso 1 1 calc R U . . .
C4E C 0.4804(3) 0.3441(4) 0.72676(17) 0.0200(11) Uani 1 1 d . . . . .
H4E H 0.4614 0.2892 0.7387 0.024 Uiso 1 1 calc R U . . .
C5E C 0.5411(3) 0.3936(4) 0.75005(17) 0.0208(11) Uani 1 1 d . . . . .
H5E H 0.5639 0.3723 0.7778 0.025 Uiso 1 1 calc R U . . .
C6E C 0.5690(3) 0.4746(4) 0.73283(16) 0.0187(10) Uani 1 1 d . . . . .
H6E H 0.6115 0.5076 0.7486 0.022 Uiso 1 1 calc R U . . .
C1F C 0.4916(3) 0.6634(3) 0.63577(17) 0.0187(10) Uani 1 1 d . . . . .
C2F C 0.4208(3) 0.6798(3) 0.65358(17) 0.0195(10) Uani 1 1 d . . . . .
H2F H 0.4158 0.6608 0.6825 0.023 Uiso 1 1 calc R U . . .
C3F C 0.3573(3) 0.7240(4) 0.62884(18) 0.0226(11) Uani 1 1 d . . . . .
H3F H 0.3097 0.7360 0.6411 0.027 Uiso 1 1 calc R U . . .
C4F C 0.3643(3) 0.7502(4) 0.58646(19) 0.0271(12) Uani 1 1 d . . . . .
H4F H 0.3210 0.7792 0.5694 0.033 Uiso 1 1 calc R U . . .
C5F C 0.4341(3) 0.7343(4) 0.56867(19) 0.0272(12) Uani 1 1 d . . . . .
H5F H 0.4384 0.7524 0.5395 0.033 Uiso 1 1 calc R U . . .
C6F C 0.4977(3) 0.6919(4) 0.59330(17) 0.0229(11) Uani 1 1 d . . . . .
H6F H 0.5457 0.6822 0.5811 0.027 Uiso 1 1 calc R U . . .
C1G C 0.7006(3) 0.8118(4) 0.60232(17) 0.0193(10) Uani 1 1 d . . . . .
C2G C 0.6835(3) 0.9034(4) 0.61248(18) 0.0218(11) Uani 1 1 d . . . . .
H2G H 0.6847 0.9216 0.6421 0.026 Uiso 1 1 calc R U . . .
C3G C 0.6649(3) 0.9675(4) 0.5796(2) 0.0295(13) Uani 1 1 d . . . . .
H3G H 0.6517 1.0290 0.5868 0.035 Uiso 1 1 calc R U . . .
C4G C 0.6653(3) 0.9428(4) 0.5361(2) 0.0320(13) Uani 1 1 d . . . . .
H4G H 0.6539 0.9874 0.5137 0.038 Uiso 1 1 calc R U . . .
C5G C 0.6825(3) 0.8523(5) 0.5259(2) 0.0331(14) Uani 1 1 d . . . . .
H5G H 0.6836 0.8350 0.4964 0.040 Uiso 1 1 calc R U . . .
C6G C 0.6981(3) 0.7866(4) 0.55868(18) 0.0274(12) Uani 1 1 d . . . . .
H6G H 0.7071 0.7242 0.5512 0.033 Uiso 1 1 calc R U . . .
C1H C 0.8404(3) 0.7283(3) 0.64797(17) 0.0188(10) Uani 1 1 d . . . . .
C2H C 0.8802(3) 0.7928(4) 0.62518(17) 0.0216(11) Uani 1 1 d . . . . .
H2H H 0.8510 0.8334 0.6051 0.026 Uiso 1 1 calc R U . . .
C3H C 0.9623(3) 0.7977(4) 0.63175(18) 0.0248(11) Uani 1 1 d . . . . .
H3H H 0.9891 0.8412 0.6158 0.030 Uiso 1 1 calc R U . . .
C4H C 1.0053(3) 0.7401(4) 0.66132(17) 0.0221(11) Uani 1 1 d . . . . .
H4H H 1.0614 0.7446 0.6661 0.027 Uiso 1 1 calc R U . . .
C5H C 0.9658(3) 0.6753(4) 0.68400(18) 0.0240(11) Uani 1 1 d . . . . .
H5H H 0.9952 0.6353 0.7042 0.029 Uiso 1 1 calc R U . . .
C6H C 0.8836(3) 0.6686(4) 0.6774(2) 0.0260(12) Uani 1 1 d . . . . .
H6H H 0.8571 0.6237 0.6927 0.031 Uiso 1 1 calc R U . . .
N1S N 0.6739(5) 0.1733(6) 0.5263(3) 0.071(2) Uani 1 1 d . . . . .
C1S C 0.7239(5) 0.2203(5) 0.5415(3) 0.0480(19) Uani 1 1 d . . . . .
C2S C 0.7881(7) 0.2771(6) 0.5599(4) 0.084(3) Uani 1 1 d . . . . .
H2S1 H 0.8233 0.2410 0.5809 0.126 Uiso 1 1 calc R U . . .
H2S2 H 0.7672 0.3300 0.5747 0.126 Uiso 1 1 calc R U . . .
H2S3 H 0.8179 0.2994 0.5368 0.126 Uiso 1 1 calc R U . . .
N2S N 0.1824(3) 0.6059(4) 0.54873(19) 0.0399(13) Uani 1 1 d . . . . .
C3S C 0.2345(4) 0.5607(5) 0.5460(2) 0.0350(14) Uani 1 1 d . . . . .
C4S C 0.3045(5) 0.5032(6) 0.5420(3) 0.068(3) Uani 1 1 d . . . . .
H4S1 H 0.3059 0.4868 0.5114 0.102 Uiso 1 1 calc R U . . .
H4S2 H 0.3016 0.4468 0.5593 0.102 Uiso 1 1 calc R U . . .
H4S3 H 0.3525 0.5377 0.5528 0.102 Uiso 1 1 calc R U . . .
N3S N 0.0800(5) 0.1341(5) 0.4935(2) 0.065(2) Uani 1 1 d . . . . .
C5S C 0.1064(5) 0.2068(5) 0.4905(2) 0.0458(17) Uani 1 1 d . . . . .
C6S C 0.1403(5) 0.2976(5) 0.4873(3) 0.057(2) Uani 1 1 d . . . . .
H6S1 H 0.1013 0.3444 0.4930 0.086 Uiso 1 1 calc R U . . .
H6S2 H 0.1554 0.3064 0.4580 0.086 Uiso 1 1 calc R U . . .
H6S3 H 0.1874 0.3035 0.5088 0.086 Uiso 1 1 calc R U . . .

loop_
_atom_site_aniso_label
_atom_site_aniso_U_11
_atom_site_aniso_U_22
_atom_site_aniso_U_33
_atom_site_aniso_U_23
_atom_site_aniso_U_13
_atom_site_aniso_U_12
C22 0.030(5) 0.029(4) 0.026(5) 0.002(3) 0.001(3) -0.007(4)
C22A 0.029(5) 0.029(4) 0.026(5) 0.002(4) 0.001(4) -0.006(4)
Pd1 0.00924(15) 0.00976(16) 0.01308(17) 0.00064(13) 0.00264(12) 0.00027(13)
Pd2 0.01667(18) 0.01282(18) 0.0262(2) -0.00607(15) 0.01207(15) -0.00408(14)
Br1 0.0186(2) 0.0197(2) 0.0224(3) 0.0023(2) 0.00997(19) -0.00194(19)
Br2 0.0450(4) 0.0227(3) 0.0664(5) -0.0171(3) 0.0428(3) -0.0095(3)
Br3 0.0178(2) 0.0156(2) 0.0267(3) 0.0001(2) -0.00024(19) 0.00089(19)
Br4 0.0256(3) 0.0273(3) 0.0365(3) -0.0003(2) -0.0013(2) 0.0003(2)
P1 0.0084(5) 0.0139(6) 0.0118(6) -0.0011(4) 0.0012(4) -0.0002(4)
P2 0.0103(5) 0.0105(5) 0.0136(6) 0.0005(4) 0.0025(4) 0.0008(4)
P3 0.0136(6) 0.0137(6) 0.0191(6) -0.0020(5) 0.0066(5) -0.0015(5)
P4 0.0153(6) 0.0129(6) 0.0266(7) -0.0051(5) 0.0107(5) -0.0032(5)
N1 0.0129(18) 0.0111(19) 0.020(2) 0.0014(16) 0.0029(16) 0.0027(15)
N2 0.021(2) 0.010(2) 0.026(2) 0.0033(17) 0.0002(18) 0.0028(16)
N3 0.020(2) 0.013(2) 0.026(2) -0.0047(17) 0.0038(18) -0.0057(17)
N4 0.026(2) 0.013(2) 0.030(2) -0.0044(18) 0.0037(19) -0.0050(18)
C1 0.017(2) 0.013(2) 0.015(2) 0.0002(18) 0.0061(18) -0.0028(18)
C2 0.017(2) 0.020(3) 0.019(2) 0.002(2) 0.0005(19) -0.0016(19)
C3 0.029(3) 0.022(3) 0.030(3) 0.000(2) -0.003(2) 0.001(2)
C4 0.030(3) 0.032(3) 0.029(3) 0.001(3) -0.010(2) -0.003(3)
C5 0.022(3) 0.032(3) 0.037(3) 0.012(3) -0.007(2) 0.008(2)
C6 0.022(3) 0.023(3) 0.032(3) 0.007(2) 0.002(2) 0.005(2)
C7 0.018(2) 0.021(3) 0.021(3) 0.004(2) 0.004(2) 0.003(2)
C8 0.026(3) 0.017(3) 0.025(3) -0.004(2) -0.002(2) 0.001(2)
C9 0.028(3) 0.012(2) 0.025(3) 0.001(2) -0.004(2) -0.002(2)
C10 0.017(2) 0.018(2) 0.021(3) 0.001(2) 0.000(2) -0.001(2)
C11 0.015(2) 0.014(2) 0.014(2) 0.0002(18) 0.0039(18) 0.0009(18)
C12 0.016(2) 0.013(2) 0.017(2) 0.0002(18) 0.0053(19) -0.0014(18)
C13 0.014(2) 0.014(2) 0.011(2) 0.0018(17) 0.0029(17) 0.0006(17)
C14 0.018(2) 0.019(3) 0.024(3) -0.005(2) 0.012(2) -0.005(2)
C15 0.021(2) 0.021(3) 0.020(3) -0.004(2) 0.009(2) -0.001(2)
C16 0.029(3) 0.028(3) 0.028(3) -0.001(2) 0.009(2) 0.006(2)
C17 0.027(3) 0.046(4) 0.031(3) -0.003(3) 0.001(2) 0.000(3)
C18 0.024(3) 0.043(4) 0.034(3) -0.010(3) 0.006(2) -0.010(3)
C19 0.028(3) 0.025(3) 0.033(3) -0.010(2) 0.007(2) -0.012(2)
C20 0.019(2) 0.020(3) 0.026(3) -0.007(2) 0.010(2) -0.008(2)
C21 0.029(3) 0.018(3) 0.036(3) 0.003(2) 0.004(2) -0.002(2)
C23 0.021(3) 0.027(3) 0.034(3) -0.007(2) 0.001(2) 0.001(2)
C24 0.016(2) 0.019(3) 0.025(3) -0.005(2) 0.010(2) -0.0034(19)
C25 0.018(2) 0.016(2) 0.030(3) -0.007(2) 0.011(2) -0.0020(19)
C26 0.018(2) 0.022(3) 0.021(3) -0.007(2) 0.008(2) -0.005(2)
C1A 0.011(2) 0.014(2) 0.018(2) -0.0013(18) 0.0038(18) -0.0014(17)
C2A 0.013(2) 0.021(3) 0.020(3) -0.004(2) 0.0014(19) 0.0000(19)
C3A 0.017(2) 0.019(3) 0.030(3) 0.002(2) 0.005(2) 0.006(2)
C4A 0.019(2) 0.012(2) 0.028(3) -0.002(2) 0.011(2) -0.0008(19)
C5A 0.019(2) 0.021(3) 0.019(3) -0.006(2) 0.005(2) -0.006(2)
C6A 0.015(2) 0.014(2) 0.021(3) -0.0011(19) 0.0016(19) -0.0040(18)
C1B 0.011(2) 0.018(2) 0.017(2) 0.0020(19) 0.0006(18) 0.0009(18)
C2B 0.018(2) 0.020(3) 0.014(2) 0.000(2) 0.0009(19) -0.0028(19)
C3B 0.015(2) 0.022(3) 0.029(3) 0.004(2) 0.001(2) -0.005(2)
C4B 0.022(3) 0.025(3) 0.021(3) 0.000(2) -0.008(2) -0.009(2)
C5B 0.026(3) 0.022(3) 0.018(3) -0.002(2) 0.001(2) -0.002(2)
C6B 0.014(2) 0.019(2) 0.016(2) 0.001(2) 0.0019(18) -0.0017(19)
C1C 0.009(2) 0.013(2) 0.020(2) -0.0020(19) 0.0021(17) 0.0013(17)
C2C 0.016(2) 0.012(2) 0.021(3) 0.0008(19) 0.0060(19) 0.0007(18)
C3C 0.020(2) 0.015(2) 0.033(3) -0.004(2) 0.009(2) -0.004(2)
C4C 0.017(2) 0.029(3) 0.031(3) -0.013(2) 0.002(2) -0.002(2)
C5C 0.026(3) 0.029(3) 0.020(3) -0.001(2) 0.001(2) 0.003(2)
C6C 0.023(2) 0.017(2) 0.015(2) -0.0007(19) 0.001(2) -0.002(2)
C1D 0.015(2) 0.011(2) 0.017(2) 0.0035(18) 0.0049(18) 0.0031(18)
C2D 0.013(2) 0.013(2) 0.023(3) -0.0011(19) 0.0058(19) -0.0001(18)
C3D 0.014(2) 0.019(3) 0.025(3) 0.002(2) 0.002(2) -0.0034(19)
C4D 0.012(2) 0.020(3) 0.028(3) 0.005(2) 0.007(2) 0.0001(19)
C5D 0.019(2) 0.024(3) 0.028(3) -0.006(2) 0.008(2) 0.005(2)
C6D 0.016(2) 0.021(3) 0.021(3) -0.004(2) 0.002(2) 0.002(2)
C1E 0.015(2) 0.014(2) 0.021(3) -0.0027(19) 0.0066(19) -0.0009(18)
C2E 0.013(2) 0.019(2) 0.020(3) 0.000(2) 0.0010(19) 0.0040(19)
C3E 0.015(2) 0.020(3) 0.026(3) -0.006(2) 0.005(2) -0.004(2)
C4E 0.020(2) 0.016(3) 0.025(3) 0.001(2) 0.008(2) -0.002(2)
C5E 0.022(3) 0.020(3) 0.021(3) 0.002(2) 0.004(2) 0.002(2)
C6E 0.015(2) 0.021(3) 0.021(3) -0.002(2) 0.0060(19) -0.0014(19)
C1F 0.016(2) 0.013(2) 0.028(3) 0.000(2) 0.007(2) 0.0002(18)
C2F 0.017(2) 0.018(3) 0.025(3) 0.003(2) 0.006(2) -0.0008(19)
C3F 0.017(2) 0.019(3) 0.033(3) 0.000(2) 0.008(2) 0.001(2)
C4F 0.023(3) 0.021(3) 0.037(3) 0.003(2) 0.001(2) 0.002(2)
C5F 0.031(3) 0.026(3) 0.026(3) 0.007(2) 0.007(2) 0.003(2)
C6F 0.024(3) 0.023(3) 0.024(3) 0.003(2) 0.008(2) 0.002(2)
C1G 0.009(2) 0.019(3) 0.030(3) -0.005(2) 0.0067(19) -0.0050(19)
C2G 0.019(2) 0.022(3) 0.026(3) 0.001(2) 0.011(2) -0.001(2)
C3G 0.024(3) 0.029(3) 0.037(3) 0.000(3) 0.011(2) -0.001(2)
C4G 0.026(3) 0.034(3) 0.035(3) 0.005(3) 0.001(2) -0.006(2)
C5G 0.029(3) 0.044(4) 0.026(3) -0.008(3) 0.003(2) -0.008(3)
C6G 0.028(3) 0.027(3) 0.028(3) -0.008(2) 0.007(2) -0.005(2)
C1H 0.016(2) 0.018(2) 0.024(3) -0.005(2) 0.008(2) -0.0017(19)
C2H 0.016(2) 0.024(3) 0.025(3) 0.003(2) 0.005(2) -0.001(2)
C3H 0.017(2) 0.028(3) 0.030(3) 0.003(2) 0.008(2) -0.005(2)
C4H 0.018(2) 0.024(3) 0.026(3) -0.001(2) 0.007(2) 0.000(2)
C5H 0.026(3) 0.016(3) 0.031(3) 0.003(2) 0.006(2) 0.005(2)
C6H 0.026(3) 0.015(3) 0.041(3) 0.001(2) 0.019(2) -0.001(2)
N1S 0.069(5) 0.072(6) 0.074(5) 0.012(4) 0.022(4) 0.021(4)
C1S 0.057(5) 0.036(4) 0.056(5) 0.005(4) 0.032(4) 0.008(4)
C2S 0.112(9) 0.048(5) 0.103(8) -0.023(5) 0.057(7) -0.014(5)
N2S 0.035(3) 0.041(3) 0.043(3) -0.006(3) 0.002(2) 0.002(3)
C3S 0.036(3) 0.035(3) 0.031(3) -0.005(3) -0.006(3) 0.001(3)
C4S 0.058(5) 0.054(5) 0.089(7) -0.009(5) -0.001(5) 0.029(4)
N3S 0.107(6) 0.044(4) 0.046(4) -0.007(3) 0.014(4) 0.012(4)
C5S 0.064(5) 0.034(4) 0.040(4) 0.002(3) 0.011(3) 0.007(3)
C6S 0.069(5) 0.044(4) 0.065(5) 0.012(4) 0.031(4) 0.009(4)

loop_
_atom_type_symbol
_atom_type_description
_atom_type_scat_dispersion_real
_atom_type_scat_dispersion_imag
_atom_type_scat_source
C C 0.0033 0.0016 'International Tables Vol C Tables 4.2.6.8 and 6.1.1.4'
H H 0.0000 0.0000 'International Tables Vol C Tables 4.2.6.8 and 6.1.1.4'
N N 0.0061 0.0033 'International Tables Vol C Tables 4.2.6.8 and 6.1.1.4'
P P 0.1023 0.0942 'International Tables Vol C Tables 4.2.6.8 and 6.1.1.4'
Br Br -0.2901 2.4595 'International Tables Vol C Tables 4.2.6.8 and 6.1.1.4'
Pd Pd -0.9988 1.0072 'International Tables Vol C Tables 4.2.6.8 and 6.1.1.4'

loop_
_geom_angle_atom_site_label_1
_geom_angle_atom_site_label_2
_geom_angle_atom_site_label_3
_geom_angle
C23 C22 C21 104.0(6)
C23 C22A C21 109.2(10)
C1 Pd1 P1 87.66(13)
C1 Pd1 P2 179.05(14)
P1 Pd1 P2 92.72(4)
C1 Pd1 Br1 86.99(13)
P1 Pd1 Br1 174.64(4)
P2 Pd1 Br1 92.64(3)
C14 Pd2 P3 88.69(14)
C14 Pd2 P4 176.64(16)
P3 Pd2 P4 93.30(5)
C14 Pd2 Br2 85.94(13)
P3 Pd2 Br2 174.58(4)
P4 Pd2 Br2 92.10(4)
C1A P1 C1B 104.8(2)
C1A P1 C11 103.6(2)
C1B P1 C11 104.5(2)
C1A P1 Pd1 114.66(16)
C1B P1 Pd1 111.67(16)
C11 P1 Pd1 116.42(15)
C1D P2 C1C 105.2(2)
C1D P2 C13 101.7(2)
C1C P2 C13 106.2(2)
C1D P2 Pd1 115.64(16)
C1C P2 Pd1 111.04(16)
C13 P2 Pd1 115.91(16)
C1F P3 C1E 105.6(2)
C1F P3 C24 104.5(2)
C1E P3 C24 103.5(2)
C1F P3 Pd2 111.27(17)
C1E P3 Pd2 114.29(16)
C24 P3 Pd2 116.57(16)
C26 P4 C1G 106.1(2)
C26 P4 C1H 100.7(2)
C1G P4 C1H 104.4(2)
C26 P4 Pd2 115.51(17)
C1G P4 Pd2 113.61(17)
C1H P4 Pd2 115.08(17)
C1 N1 N2 114.2(4)
C1 N1 C10 135.6(4)
N2 N1 C10 110.1(4)
C7 N2 N1 107.5(4)
C7 N2 C8 140.4(4)
N1 N2 C8 112.0(4)
C14 N3 N4 113.0(4)
C14 N3 C23 137.2(4)
N4 N3 C23 109.8(4)
C20 N4 N3 107.0(4)
C20 N4 C21 141.1(5)
N3 N4 C21 111.8(4)
N1 C1 C2 102.9(4)
N1 C1 Pd1 121.7(3)
C2 C1 Pd1 135.4(4)
C3 C2 C7 118.7(5)
C3 C2 C1 133.0(5)
C7 C2 C1 108.3(4)
C4 C3 C2 118.5(5)
C3 C4 C5 121.3(5)
C6 C5 C4 122.9(5)
C5 C6 C7 115.8(5)
N2 C7 C6 130.2(5)
N2 C7 C2 107.1(4)
C6 C7 C2 122.7(5)
N2 C8 C9 100.9(4)
C10 C9 C8 104.1(4)
N1 C10 C9 101.9(4)
C12 C11 P1 114.8(3)
C11 C12 C13 113.9(4)
C12 C13 P2 115.2(3)
N3 C14 C15 104.5(4)
N3 C14 Pd2 118.3(4)
C15 C14 Pd2 137.2(4)
C16 C15 C20 118.8(5)
C16 C15 C14 133.4(5)
C20 C15 C14 107.7(5)
C17 C16 C15 118.2(6)
C16 C17 C18 121.2(6)
C19 C18 C17 123.1(6)
C18 C19 C20 115.7(6)
N4 C20 C19 129.2(5)
N4 C20 C15 107.7(4)
C19 C20 C15 123.1(5)
N4 C21 C22A 100.1(7)
N4 C21 C22 102.7(5)
N3 C23 C22A 101.7(7)
N3 C23 C22 104.0(5)
C25 C24 P3 114.4(4)
C26 C25 C24 112.8(4)
C25 C26 P4 115.3(4)
C2A C1A C6A 118.3(4)
C2A C1A P1 121.0(4)
C6A C1A P1 120.5(4)
C3A C2A C1A 120.7(5)
C4A C3A C2A 120.2(5)
C3A C4A C5A 119.7(5)
C6A C5A C4A 120.3(5)
C5A C6A C1A 120.7(5)
C6B C1B C2B 119.1(4)
C6B C1B P1 120.4(3)
C2B C1B P1 120.5(4)
C3B C2B C1B 120.3(5)
C4B C3B C2B 119.6(5)
C5B C4B C3B 120.7(5)
C4B C5B C6B 119.7(5)
C1B C6B C5B 120.6(4)
C2C C1C C6C 119.9(4)
C2C C1C P2 122.8(4)
C6C C1C P2 117.3(4)
C1C C2C C3C 119.4(5)
C4C C3C C2C 120.3(5)
C5C C4C C3C 120.0(5)
C6C C5C C4C 120.5(5)
C5C C6C C1C 119.9(5)
C2D C1D C6D 119.4(4)
C2D C1D P2 118.7(4)
C6D C1D P2 121.8(4)
C1D C2D C3D 120.0(5)
C4D C3D C2D 120.3(5)
C3D C4D C5D 120.1(5)
C4D C5D C6D 120.1(5)
C5D C6D C1D 120.0(5)
C2E C1E C6E 119.1(5)
C2E C1E P3 120.8(4)
C6E C1E P3 119.8(4)
C1E C2E C3E 120.8(5)
C4E C3E C2E 119.2(5)
C5E C4E C3E 120.5(5)
C4E C5E C6E 120.1(5)
C5E C6E C1E 120.2(5)
C6F C1F C2F 119.0(5)
C6F C1F P3 121.2(4)
C2F C1F P3 119.8(4)
C3F C2F C1F 120.3(5)
C4F C3F C2F 119.6(5)
C3F C4F C5F 120.4(5)
C4F C5F C6F 120.2(5)
C5F C6F C1F 120.5(5)
C6G C1G C2G 118.8(5)
C6G C1G P4 118.3(4)
C2G C1G P4 122.8(4)
C3G C2G C1G 120.3(5)
C2G C3G C4G 120.7(6)
C5G C4G C3G 119.1(6)
C4G C5G C6G 120.5(6)
C5G C6G C1G 120.5(5)
C2H C1H C6H 119.6(5)
C2H C1H P4 121.5(4)
C6H C1H P4 118.8(4)
C3H C2H C1H 120.1(5)
C4H C3H C2H 120.6(5)
C3H C4H C5H 119.5(5)
C6H C5H C4H 120.6(5)
C5H C6H C1H 119.6(5)
N1S C1S C2S 178.2(9)
N2S C3S C4S 178.4(9)
N3S C5S C6S 179.1(10)

loop_
_geom_bond_atom_site_label_1
_geom_bond_atom_site_label_2
_geom_bond_distance
C22 C23 1.536(9)
C22 C21 1.541(9)
C22A C23 1.483(13)
C22A C21 1.491(13)
Pd1 C1 2.018(5)
Pd1 P1 2.2539(12)
Pd1 P2 2.3289(12)
Pd1 Br1 2.4805(6)
Pd2 C14 2.044(5)
Pd2 P3 2.2546(12)
Pd2 P4 2.3286(13)
Pd2 Br2 2.4690(7)
P1 C1A 1.814(5)
P1 C1B 1.817(5)
P1 C11 1.822(5)
P2 C1D 1.816(5)
P2 C1C 1.822(5)
P2 C13 1.824(5)
P3 C1F 1.817(5)
P3 C1E 1.822(5)
P3 C24 1.832(5)
P4 C26 1.815(5)
P4 C1G 1.822(6)
P4 C1H 1.823(5)
N1 C1 1.333(6)
N1 N2 1.369(5)
N1 C10 1.464(6)
N2 C7 1.345(7)
N2 C8 1.471(7)
N3 C14 1.333(7)
N3 N4 1.380(6)
N3 C23 1.465(7)
N4 C20 1.346(7)
N4 C21 1.470(7)
C1 C2 1.444(7)
C2 C3 1.408(7)
C2 C7 1.419(7)
C3 C4 1.373(8)
C4 C5 1.401(9)
C5 C6 1.369(8)
C6 C7 1.410(7)
C8 C9 1.538(7)
C9 C10 1.534(7)
C11 C12 1.535(6)
C12 C13 1.535(6)
C14 C15 1.425(7)
C15 C16 1.407(8)
C15 C20 1.417(7)
C16 C17 1.383(9)
C17 C18 1.406(9)
C18 C19 1.362(9)
C19 C20 1.411(7)
C24 C25 1.536(7)
C25 C26 1.533(7)
C1A C2A 1.403(7)
C1A C6A 1.408(7)
C2A C3A 1.393(7)
C3A C4A 1.390(8)
C4A C5A 1.393(7)
C5A C6A 1.386(7)
C1B C6B 1.391(7)
C1B C2B 1.404(7)
C2B C3B 1.391(7)
C3B C4B 1.388(8)
C4B C5B 1.383(7)
C5B C6B 1.393(7)
C1C C2C 1.395(7)
C1C C6C 1.403(7)
C2C C3C 1.397(7)
C3C C4C 1.390(8)
C4C C5C 1.384(8)
C5C C6C 1.380(7)
C1D C2D 1.391(7)
C1D C6D 1.397(7)
C2D C3D 1.396(6)
C3D C4D 1.381(7)
C4D C5D 1.385(7)
C5D C6D 1.395(7)
C1E C2E 1.395(7)
C1E C6E 1.396(7)
C2E C3E 1.396(7)
C3E C4E 1.391(7)
C4E C5E 1.385(7)
C5E C6E 1.393(7)
C1F C6F 1.392(7)
C1F C2F 1.404(7)
C2F C3F 1.400(7)
C3F C4F 1.384(8)
C4F C5F 1.386(8)
C5F C6F 1.389(8)
C1G C6G 1.394(7)
C1G C2G 1.400(7)
C2G C3G 1.385(8)
C3G C4G 1.394(9)
C4G C5G 1.386(9)
C5G C6G 1.391(9)
C1H C2H 1.393(7)
C1H C6H 1.397(8)
C2H C3H 1.388(7)
C3H C4H 1.381(8)
C4H C5H 1.392(7)
C5H C6H 1.390(8)
N1S C1S 1.145(11)
C1S C2S 1.430(13)
N2S C3S 1.113(8)
C3S C4S 1.468(10)
N3S C5S 1.153(10)
C5S C6S 1.442(11)
